data_2008041
loop_
_publ_author_name
'Murugesan, Somasundaram'
'Prabakaran, Ponraj'
'Thomas Muthiah, Packianathan'

_publ_section_title
;
 Thiabendazolium Nitrate, an Anthelmintic Compound
;
_journal_issue 12
_journal_name_full 'Acta Crystallographica Section C'
_journal_page_first 1905
_journal_page_last 1907
_journal_paper_doi 10.1107/S0108270198008968
_journal_volume 54
_journal_year 1998
_chemical_formula_moiety 'C10 H8 N3 S 1+ , N O3 1-'
_chemical_formula_sum 'C10 H8 N4 O3 S'
_chemical_formula_weight 264.26
_chemical_name_common 'thiabendazole nitrate'
_chemical_name_systematic
;
 [4-(2-benzimidazolyl)thiazole]nitrate
;
_space_group_IT_number 14
_symmetry_cell_setting monoclinic
_symmetry_space_group_name_Hall '-P 2yn'
_symmetry_space_group_name_H-M 'P 1 21/n 1'
_cell_angle_alpha 90
_cell_angle_beta 97.43(2)
_cell_angle_gamma 90
_cell_formula_units_Z 4
_cell_length_a 4.8509(15)
_cell_length_b 14.0214(12)
_cell_length_c 16.671(3)
_cell_measurement_reflns_used 25
_cell_measurement_temperature 293(2)
_cell_measurement_theta_max 25
_cell_measurement_theta_min 2
_cell_volume 1124.4(4)
_computing_cell_refinement MolEN
_computing_data_collection 'MolEN (Fair, 1990)'
_computing_data_reduction MolEN
_computing_molecular_graphics 'ORTEPII (Johnson, 1976)'
_computing_publication_material 'PARST (Nardelli, 1983)'
_computing_structure_refinement 'SHELXL93 (Sheldrick, 1993)'
_computing_structure_solution 'SHELXS86 (Sheldrick, 1985)'
_diffrn_ambient_temperature 293(2)
_diffrn_measurement_device_type 'Enraf-Nonius CAD-4'
_diffrn_measurement_method \w-2\q
_diffrn_radiation_monochromator graphite
_diffrn_radiation_source 'fine-focus sealed tube'
_diffrn_radiation_type MoK\a
_diffrn_radiation_wavelength 0.71070
_diffrn_reflns_av_R_equivalents 0.051
_diffrn_reflns_av_sigmaI/netI 0.027
_diffrn_reflns_limit_h_max 5
_diffrn_reflns_limit_h_min 0
_diffrn_reflns_limit_k_max 16
_diffrn_reflns_limit_k_min 0
_diffrn_reflns_limit_l_max 19
_diffrn_reflns_limit_l_min -19
_diffrn_reflns_number 2220
_diffrn_reflns_reduction_process
;
 ?
;
_diffrn_reflns_theta_max 24.97
_diffrn_reflns_theta_min 2.46
_diffrn_standards_decay_% negligible
_diffrn_standards_interval_time 60
_diffrn_standards_number 3
_exptl_absorpt_coefficient_mu 0.29
_exptl_absorpt_correction_type none
_exptl_crystal_colour 'pale yellow'
_exptl_crystal_density_diffrn 1.561
_exptl_crystal_density_method 'not measured'
_exptl_crystal_description needle
_exptl_crystal_F_000 544
_exptl_crystal_size_max 0.40
_exptl_crystal_size_mid 0.15
_exptl_crystal_size_min 0.12
_refine_diff_density_max 0.468
_refine_diff_density_min -0.336
_refine_ls_extinction_method none
_refine_ls_goodness_of_fit_all 1.150
_refine_ls_goodness_of_fit_obs 1.213
_refine_ls_hydrogen_treatment 'H atoms: see below'
_refine_ls_matrix_type full
_refine_ls_number_parameters 195
_refine_ls_number_reflns 1973
_refine_ls_restrained_S_all 1.150
_refine_ls_restrained_S_obs 1.213
_refine_ls_R_factor_all 0.049
_refine_ls_R_factor_gt 0.049
_refine_ls_shift/esd_mean 0.000
_refine_ls_shift/su_max 0.002
_refine_ls_structure_factor_coef Fsqd
_refine_ls_weighting_details 'w = 1/[\s^2^(Fo^2^)+(0.0399P)^2^+1.0604P] where P = (Fo^2^+2Fc^2^)/3'
_refine_ls_weighting_scheme calc
_refine_ls_wR_factor_all 0.122
_refine_ls_wR_factor_ref 0.122
_reflns_number_gt 1634
_reflns_number_total 1973
_reflns_threshold_expression I>2\s(I)
_cod_data_source_file vj1084.cif
_cod_data_source_block tbn93
_cod_depositor_comments
;
The following automatic conversions were performed:

'_refine_ls_weighting_scheme' value 'calc w =
1/[\s^2^(Fo^2^)+(0.0399P)^2^+1.0604P] where P = (Fo^2^+2Fc^2^)/3' was
changed to 'calc'. New tag '_refine_ls_weighting_details' was
created. The value of the new tag was set to 'w =
1/[\s^2^(Fo^2^)+(0.0399P)^2^+1.0604P] where P = (Fo^2^+2Fc^2^)/3'.

Automatic conversion script
Id: cif_fix_values 3143 2015-03-26 13:38:13Z robertas 
;
_cod_original_sg_symbol_H-M 'P 21/n'
_cod_database_code 2008041

loop_
_symmetry_equiv_pos_as_xyz
x,y,z
1/2+x,1/2-y,1/2+z
-x,-y,-z
1/2-x,1/2+y,1/2-z

loop_
_atom_site_aniso_label
_atom_site_aniso_U_11
_atom_site_aniso_U_22
_atom_site_aniso_U_33
_atom_site_aniso_U_12
_atom_site_aniso_U_13
_atom_site_aniso_U_23
S12 0.0558(5) 0.0634(5) 0.0372(4) -0.0078(4) 0.0132(3) 0.0010(4)
N1 0.0396(13) 0.0468(14) 0.0270(12) -0.0026(11) 0.0014(10) -0.0032(11)
N3 0.0433(13) 0.0505(15) 0.0258(12) 0.0009(11) 0.0044(10) -0.0055(11)
N14 0.0496(14) 0.0519(15) 0.0342(13) -0.0053(12) 0.0055(11) -0.0043(11)
C2 0.0380(14) 0.0403(15) 0.0289(13) 0.0051(12) 0.0034(11) -0.0026(11)
C4 0.040(2) 0.0415(15) 0.0322(14) 0.0058(12) 0.0041(11) -0.0002(12)
C5 0.048(2) 0.049(2) 0.041(2) -0.0021(14) 0.0000(13) -0.0092(14)
C6 0.054(2) 0.054(2) 0.053(2) -0.012(2) 0.0084(15) 0.001(2)
C7 0.051(2) 0.067(2) 0.040(2) -0.008(2) 0.0096(14) 0.007(2)
C8 0.047(2) 0.059(2) 0.0318(15) -0.006(2) 0.0036(13) -0.0010(14)
C9 0.0352(14) 0.0408(15) 0.0331(14) 0.0022(12) 0.0024(11) 0.0002(12)
C10 0.0362(14) 0.044(2) 0.0306(13) 0.0032(12) 0.0039(11) -0.0017(12)
C11 0.048(2) 0.061(2) 0.0334(15) -0.008(2) 0.0074(13) -0.0051(14)
C13 0.052(2) 0.051(2) 0.045(2) -0.006(2) 0.0062(14) -0.0022(15)
O16 0.079(2) 0.0595(14) 0.0320(11) 0.0066(12) 0.0063(10) -0.0086(10)
O17 0.079(2) 0.0602(14) 0.0469(13) 0.0189(13) -0.0005(11) -0.0118(11)
O18 0.186(4) 0.126(3) 0.052(2) 0.089(3) -0.028(2) -0.013(2)
N15 0.060(2) 0.052(2) 0.0340(14) 0.0038(13) 0.0023(11) -0.0046(12)

loop_
_atom_site_label
_atom_site_fract_x
_atom_site_fract_y
_atom_site_fract_z
_atom_site_U_iso_or_equiv
_atom_site_thermal_displace_type
_atom_site_occupancy
S12 0.1797(2) 0.57030(6) 0.19566(5) 0.0515(3) Uani 1.000
N1 0.6355(5) 0.7006(2) -0.03068(13) 0.0381(8) Uani 1.000
N3 0.8004(5) 0.7668(2) 0.08341(14) 0.0399(8) Uani 1.000
N14 0.2602(5) 0.5817(2) 0.04716(14) 0.0452(8) Uani 1.000
C2 0.6195(5) 0.7029(2) 0.0486(2) 0.0358(8) Uani 1.000
C4 0.9390(6) 0.8087(2) 0.0251(2) 0.0379(10) Uani 1.000
C5 1.1446(6) 0.8784(2) 0.0294(2) 0.0465(12) Uani 1.000
C6 1.2344(7) 0.9030(3) -0.0425(2) 0.0535(12) Uani 1.000
C7 1.1310(7) 0.8606(3) -0.1156(2) 0.0523(12) Uani 1.000
C8 0.9296(6) 0.7912(2) -0.1203(2) 0.0461(11) Uani 1.000
C9 0.8350(5) 0.7661(2) -0.0479(2) 0.0365(8) Uani 1.000
C10 0.4351(5) 0.6455(2) 0.0904(2) 0.0370(9) Uani 1.000
C11 0.4206(6) 0.6492(2) 0.1707(2) 0.0473(11) Uani 1.000
C13 0.1161(7) 0.5375(2) 0.0962(2) 0.0493(12) Uani 1.000
O16 0.8317(5) 0.9037(2) 0.33912(12) 0.0569(9) Uani 1.000
O17 0.9173(5) 0.7993(2) 0.25034(13) 0.0628(9) Uani 1.000
O18 0.6809(9) 0.9215(3) 0.2135(2) 0.1251(18) Uani 1.000
N15 0.8081(6) 0.8753(2) 0.26789(14) 0.0490(11) Uani 1.000
H1 0.534(6) 0.668(2) -0.0651(19) 0.044(9) Uiso 1.000
H3 0.818(6) 0.780(2) 0.1309(19) 0.037(8) Uiso 1.000
H5 1.213(6) 0.905(2) 0.080(2) 0.046(8) Uiso 1.000
H6 1.363(7) 0.951(3) -0.044(2) 0.065(11) Uiso 1.000
H7 1.209(7) 0.879(3) -0.162(2) 0.063(10) Uiso 1.000
H8 0.854(7) 0.762(2) -0.167(2) 0.056(9) Uiso 1.000
H11 0.522(7) 0.687(3) 0.210(2) 0.058(10) Uiso 1.000
H13 -0.007(7) 0.491(3) 0.080(2) 0.058(10) Uiso 1.000

loop_
_atom_type_symbol
_atom_type_description
_atom_type_scat_dispersion_real
_atom_type_scat_dispersion_imag
_atom_type_scat_source
S S 0.1246 0.1234 'International Tables Vol C Tables 4.2.6.8 and 6.1.1.4'
O O 0.0106 0.0060 'International Tables Vol C Tables 4.2.6.8 and 6.1.1.4'
N N 0.0061 0.0033 'International Tables Vol C Tables 4.2.6.8 and 6.1.1.4'
H H 0.0000 0.0000 'International Tables Vol C Tables 4.2.6.8 and 6.1.1.4'
C C 0.0033 0.0016 'International Tables Vol C Tables 4.2.6.8 and 6.1.1.4'

loop_
_geom_angle_atom_site_label_1
_geom_angle_atom_site_label_2
_geom_angle_atom_site_label_3
_geom_angle
_geom_angle_publ_flag
C11 S12 C13 88.92(16) yes
C2 N1 C9 108.6(2) yes
C2 N3 C4 109.4(2) yes
C10 N14 C13 109.1(3) yes
N1 C2 N3 109.1(2) yes
N1 C2 C10 125.6(3) yes
N3 C2 C10 125.2(3) yes
N3 C4 C5 132.3(3) yes
N3 C4 C9 106.2(2) yes
C5 C4 C9 121.6(3) no
C4 C5 C6 116.0(3) no
C5 C6 C7 122.6(3) no
C6 C7 C8 121.8(3) no
C7 C8 C9 116.2(3) no
N1 C9 C4 106.6(3) yes
N1 C9 C8 131.5(3) yes
C4 C9 C8 121.9(3) no
N14 C10 C2 119.2(3) yes
N14 C10 C11 116.0(3) yes
C2 C10 C11 124.8(3) no
S12 C11 C10 110.1(2) yes
S12 C13 N14 115.9(2) yes
C2 N1 H1 126(2) no
C9 N1 H1 125(2) no
C2 N3 H3 124(2) no
C4 N3 H3 126(2) no
C4 C5 H5 119.4(18) no
C6 C5 H5 124.6(18) no
C5 C6 H6 120(2) no
C7 C6 H6 117(2) no
C6 C7 H7 118(2) no
C8 C7 H7 120(2) no
C7 C8 H8 125(2) no
C9 C8 H8 119(2) no
S12 C11 H11 121(2) no
C10 C11 H11 129(2) no
S12 C13 H13 121(2) no
N14 C13 H13 123(2) no
O16 N15 O17 120.7(3) yes
O16 N15 O18 121.1(3) yes
O17 N15 O18 118.2(3) yes

loop_
_geom_bond_atom_site_label_1
_geom_bond_atom_site_label_2
_geom_bond_site_symmetry_1
_geom_bond_site_symmetry_2
_geom_bond_distance
_geom_bond_publ_flag
S12 C11 . . 1.700(3) yes
S12 C13 . . 1.710(3) yes
N1 C2 . . 1.334(4) yes
N1 C9 . . 1.391(4) yes
N3 C2 . . 1.333(4) yes
N3 C4 . . 1.382(4) yes
N14 C10 . . 1.372(4) yes
N14 C13 . . 1.300(4) yes
C2 C10 . . 1.447(4) no
C4 C5 . . 1.392(4) no
C4 C9 . . 1.391(5) no
C5 C6 . . 1.371(5) no
C6 C7 . . 1.390(5) no
C7 C8 . . 1.374(5) no
C8 C9 . . 1.391(5) no
C10 C11 . . 1.351(5) no
N1 H1 . . 0.84(3) no
N3 H3 . . 0.81(3) no
C5 H5 . . 0.94(3) no
C6 H6 . . 0.92(4) no
C7 H7 . . 0.94(3) no
C8 H8 . . 0.91(3) no
C11 H11 . . 0.93(4) no
C13 H13 . . 0.90(4) no
O16 N15 . . 1.244(3) yes
O17 N15 . . 1.242(4) yes
O18 N15 . . 1.216(5) yes

loop_
_geom_contact_atom_site_label_1
_geom_contact_atom_site_label_2
_geom_contact_distance
_geom_contact_site_symmetry_2
_geom_contact_publ_flag
S12 O16 3.402(3) 4_545 no
S12 O16 3.430(3) 4_645 no
S12 O18 3.224(4) 4_545 no
O16 S12 3.430(3) 4_655 no
O16 C13 3.163(4) 4_555 no
O16 C13 3.333(4) 4_655 no
O16 S12 3.402(3) 4_555 no
O16 N1 2.863(3) 2_565 no
O17 C11 3.342(4) . no
O17 C8 3.324(4) 2_565 no
O17 N3 2.805(3) . no
O18 N3 3.173(5) . no
O18 S12 3.224(4) 4_555 no
N1 C6 3.432(5) 1_455 no
N1 O16 2.863(3) 2_464 no
N1 N14 2.896(4) . no
N3 O17 2.805(3) . no
N3 O18 3.173(5) . no
N14 C13 3.272(4) 3_565 no
N14 N1 2.896(4) . no
C2 C6 3.596(5) 1_455 no
C2 C4 3.594(4) 1_455 no
C2 C13 3.364(4) 1_655 no
C2 C5 3.358(4) 1_455 no
C4 C10 3.396(4) 1_655 no
C4 C2 3.594(4) 1_655 no
C5 C2 3.358(4) 1_655 no
C5 C6 3.595(5) 3_775 no
C6 N1 3.432(5) 1_655 no
C6 C9 3.500(5) 1_655 no
C6 C5 3.595(5) 3_775 no
C6 C2 3.596(5) 1_655 no
C7 C11 3.579(5) 2_564 no
C8 O17 3.324(4) 2_464 no
C8 C11 3.578(5) 2_564 no
C9 C6 3.500(5) 1_455 no
C10 C4 3.396(4) 1_455 no
C11 O17 3.342(4) . no
C11 C8 3.578(5) 2_465 no
C11 C7 3.579(5) 2_465 no
C13 C13 3.425(5) 3_565 no
C13 O16 3.163(4) 4_545 no
C13 O16 3.333(4) 4_645 no
C13 C2 3.364(4) 1_455 no
C13 N14 3.272(4) 3_565 no
O16 H1 2.03(3) 2_565 no
O16 H13 2.52(4) 4_555 no
O17 H3 2.01(3) . no
O17 H8 2.52(3) 2_565 no
O17 H11 2.51(4) . no
O18 H3 2.55(3) . no
N3 H11 2.88(4) . no
N14 H1 2.72(3) . no
N14 H13 2.52(3) 3_565 no
N15 H3 2.65(3) . no
N15 H1 2.92(3) 2_565 no
C6 H6 3.06(4) 3_875 no
C7 H11 2.96(3) 2_564 no
C8 H11 2.94(3) 2_564 no
C11 H7 2.98(3) 2_465 no
C11 H8 3.03(3) 2_465 no
C11 H3 2.80(3) . no
C13 H13 2.94(3) 3_565 no
H1 O16 2.03(3) 2_464 no
H1 N14 2.72(3) . no
H1 N15 2.92(3) 2_464 no
H3 O18 2.55(3) . no
H3 N15 2.65(3) . no
H3 H11 2.45(5) . no
H3 C11 2.80(3) . no
H3 O17 2.01(3) . no
H6 C6 3.06(4) 3_875 no
H6 H6 2.30(5) 3_875 no
H7 C11 2.98(3) 2_564 no
H7 H11 2.39(5) 2_564 no
H8 H11 2.41(5) 2_564 no
H8 C11 3.03(3) 2_564 no
H8 O17 2.52(3) 2_464 no
H11 O17 2.51(4) . no
H11 N3 2.88(4) . no
H11 H3 2.45(5) . no
H11 H8 2.41(5) 2_465 no
H11 C7 2.96(3) 2_465 no
H11 C8 2.94(3) 2_465 no
H11 H7 2.39(5) 2_465 no
H13 N14 2.52(3) 3_565 no
H13 C13 2.94(3) 3_565 no
H13 O16 2.52(4) 4_545 no

loop_
_geom_hbond_atom_site_label_D
_geom_hbond_atom_site_label_H
_geom_hbond_atom_site_label_A
_geom_hbond_site_symmetry_A
_geom_hbond_distance_DH
_geom_hbond_distance_HA
_geom_hbond_distance_DA
_geom_hbond_angle_DHA
N1 H1 O16 2_464 0.84(3) 2.03(3) 2.863(3) 171(3)
N3 H3 O17 . 0.81(3) 2.01(3) 2.805(3) 171(3)
N3 H3 O18 . 0.81(3) 2.55(3) 3.173(5) 135(3)
C8 H8 O17 2_464 0.91(3) 2.52(3) 3.324(4) 147(3)
C11 H11 O17 . 0.93(4) 2.51(4) 3.342(4) 150(3)
C13 H13 N14 3_565 0.90(4) 2.52(3) 3.272(4) 141(3)
C13 H13 O16 4_545 0.90(4) 2.52(4) 3.163(4) 129(3)

loop_
_geom_torsion_atom_site_label_1
_geom_torsion_atom_site_label_2
_geom_torsion_atom_site_label_3
_geom_torsion_atom_site_label_4
_geom_torsion
_geom_torsion_publ_flag
C11 S12 C13 N14 -0.4(3) no
C13 S12 C11 C10 0.2(3) no
C9 N1 C2 C10 179.7(3) no
C2 N1 C9 C4 -0.2(3) no
C9 N1 C2 N3 -0.2(3) no
C2 N1 C9 C8 -179.9(3) no
C4 N3 C2 C10 -179.4(3) no
C4 N3 C2 N1 0.5(3) no
C2 N3 C4 C9 -0.6(3) no
C2 N3 C4 C5 180.0(6) no
C13 N14 C10 C11 -0.3(4) no
C13 N14 C10 C2 179.4(3) no
C10 N14 C13 S12 0.5(3) no
N1 C2 C10 C11 -179.6(3) no
N1 C2 C10 N14 0.7(4) no
N3 C2 C10 C11 0.3(4) no
N3 C2 C10 N14 -179.5(3) no
C9 C4 C5 C6 0.8(4) no
N3 C4 C9 N1 0.5(3) no
C5 C4 C9 N1 180.0(5) no
C5 C4 C9 C8 -0.4(4) no
N3 C4 C9 C8 -179.8(3) no
N3 C4 C5 C6 -179.9(3) no
C4 C5 C6 C7 -0.8(5) no
C5 C6 C7 C8 0.4(6) no
C6 C7 C8 C9 0.2(5) no
C7 C8 C9 N1 179.4(3) no
C7 C8 C9 C4 -0.2(5) no
C2 C10 C11 S12 -179.7(2) no
N14 C10 C11 S12 0.0(4) no

loop_
_cod_related_entry_id
_cod_related_entry_database
_cod_related_entry_code
1 ChemSpider 21136656
